data_7020424
loop_
_publ_author_name
'Shpakovsky, D. B.'
'Banti, C. N.'
'Beaulieu-Houle, G'
'Kourkoumelis, N.'
'Manoli, M.'
'Manos, M. J.'
'Tasiopoulos, A. J.'
'Hadjikakou, S. K.'
'Milaeva, E. R.'
'Charalabopoulos, K.'
'Bakas, T.'
'Butler, I. S.'
'Hadjiliadis, N.'

_publ_section_title
;
 Synthesis, structural characterization and in vitro inhibitory studies
 against human breast cancer of the bis-(2,6-di-tert-butylphenol)tin(iv)
 dichloride and its complexes.
;
_journal_issue 48
_journal_name_full 'Dalton transactions (Cambridge, England : 2003)'
_journal_page_first 14568
_journal_page_last 14582
_journal_paper_doi 10.1039/c2dt31527k
_journal_volume 41
_journal_year 2012
_chemical_formula_moiety 'C35 H46 Cl N O2 S2 Sn'
_chemical_formula_sum 'C35 H46 Cl N O2 S2 Sn'
_chemical_formula_weight 730.99
_chemical_name_systematic
;
?
;
_space_group_IT_number 14
_symmetry_cell_setting monoclinic
_symmetry_space_group_name_Hall '-P 2yn'
_symmetry_space_group_name_H-M 'P 1 21/n 1'
_atom_sites_solution_hydrogens geom
_atom_sites_solution_primary direct
_atom_sites_solution_secondary difmap
_audit_creation_method SHELXL-97
_cell_angle_alpha 90.00
_cell_angle_beta 102.059(3)
_cell_angle_gamma 90.00
_cell_formula_units_Z 4
_cell_length_a 13.0191(4)
_cell_length_b 10.1141(3)
_cell_length_c 27.4822(9)
_cell_measurement_reflns_used 6006
_cell_measurement_temperature 100.7(3)
_cell_measurement_theta_max 67.2470
_cell_measurement_theta_min 3.2861
_cell_volume 3538.90(19)
_computing_structure_refinement 'SHELXL-97 (Sheldrick, 1997)'
_computing_structure_solution 'SHELXS-97 (Sheldrick, 1990)'
_diffrn_ambient_temperature 100(2)
_diffrn_detector_area_resol_mean 10.4223
_diffrn_measured_fraction_theta_full 0.999
_diffrn_measured_fraction_theta_max 0.999
_diffrn_measurement_device_type 'SuperNova, Dual, Cu at zero, Atlas'
_diffrn_measurement_method '\w scans'
_diffrn_radiation_monochromator mirror
_diffrn_radiation_source 'SuperNova (Cu) X-ray Source'
_diffrn_radiation_type CuK\a
_diffrn_radiation_wavelength 1.54184
_diffrn_reflns_av_R_equivalents 0.0341
_diffrn_reflns_av_sigmaI/netI 0.0431
_diffrn_reflns_limit_h_max 15
_diffrn_reflns_limit_h_min -12
_diffrn_reflns_limit_k_max 12
_diffrn_reflns_limit_k_min -8
_diffrn_reflns_limit_l_max 32
_diffrn_reflns_limit_l_min -31
_diffrn_reflns_number 12677
_diffrn_reflns_theta_full 66.97
_diffrn_reflns_theta_max 66.97
_diffrn_reflns_theta_min 3.29
_exptl_absorpt_coefficient_mu 7.769
_exptl_absorpt_correction_T_max 1.00000
_exptl_absorpt_correction_T_min 0.55788
_exptl_absorpt_correction_type multi-scan
_exptl_absorpt_process_details 'Empirical absorption correction (CrysAlis RED, Oxford Diffraction)'
_exptl_crystal_colour colourless
_exptl_crystal_density_diffrn 1.372
_exptl_crystal_density_method 'not measured'
_exptl_crystal_description rectangle
_exptl_crystal_F_000 1512
_exptl_crystal_size_max 0.13
_exptl_crystal_size_mid 0.04
_exptl_crystal_size_min 0.03
_refine_diff_density_max 1.168
_refine_diff_density_min -1.081
_refine_diff_density_rms 0.091
_refine_ls_extinction_method none
_refine_ls_goodness_of_fit_ref 1.050
_refine_ls_hydrogen_treatment constr
_refine_ls_matrix_type full
_refine_ls_number_parameters 379
_refine_ls_number_reflns 6302
_refine_ls_number_restraints 24
_refine_ls_restrained_S_all 1.072
_refine_ls_R_factor_all 0.0442
_refine_ls_R_factor_gt 0.0381
_refine_ls_shift/su_max 0.001
_refine_ls_shift/su_mean 0.000
_refine_ls_structure_factor_coef Fsqd
_refine_ls_weighting_details 'calc w=1/[\s^2^(Fo^2^)+(0.0630P)^2^+0.1753P] where P=(Fo^2^+2Fc^2^)/3'
_refine_ls_weighting_scheme calc
_refine_ls_wR_factor_gt 0.1011
_refine_ls_wR_factor_ref 0.1052
_reflns_number_gt 5556
_reflns_number_total 6302
_reflns_threshold_expression >2sigma(I)
_cod_data_source_file c2dt31527k.txt
_cod_data_source_block shelxl5
_cod_depositor_comments
;
The following automatic conversions were performed:

'_symmetry_cell_setting' value 'Monoclinic' changed to 'monoclinic'
according to /home/saulius/struct/CIF-dictionaries/cif_core.dic
dictionary named 'cif_core.dic' version 2.4.2 from 2011-04-26.

Automatic conversion script
Id: cif_fix_values 1891 2012-01-12 08:04:46Z andrius 
;
_cod_original_sg_symbol_H-M 'P 21/n'
_cod_database_code 7020424

loop_
_symmetry_equiv_pos_as_xyz
'x, y, z'
'-x+1/2, y+1/2, -z+1/2'
'-x, -y, -z'
'x-1/2, -y-1/2, z-1/2'

loop_
_atom_site_label
_atom_site_type_symbol
_atom_site_fract_x
_atom_site_fract_y
_atom_site_fract_z
_atom_site_U_iso_or_equiv
_atom_site_adp_type
_atom_site_occupancy
_atom_site_symmetry_multiplicity
_atom_site_calc_flag
_atom_site_refinement_flags
C1 C 0.6972(3) 0.4043(4) 0.17369(12) 0.0272(7) Uani 1 1 d .
C2 C 0.6538(3) 0.6154(4) 0.18510(12) 0.0259(7) Uani 1 1 d .
C3 C 0.7603(3) 0.6326(4) 0.18328(12) 0.0256(7) Uani 1 1 d .
C4 C 0.8065(3) 0.7569(4) 0.18735(13) 0.0306(8) Uani 1 1 d .
H4 H 0.8765 0.7675 0.1853 0.037 Uiso 1 1 calc R
C5 C 0.7459(3) 0.8641(4) 0.19445(12) 0.0319(8) Uani 1 1 d .
H5 H 0.7757 0.9481 0.1977 0.038 Uiso 1 1 calc R
C6 C 0.6405(3) 0.8488(4) 0.19684(13) 0.0311(8) Uani 1 1 d .
H6 H 0.6012 0.9226 0.2017 0.037 Uiso 1 1 calc R
C7 C 0.5939(3) 0.7254(4) 0.19211(14) 0.0326(8) Uani 1 1 d .
H7 H 0.5236 0.7159 0.1936 0.039 Uiso 1 1 calc R
C8 C 0.4552(2) 0.3286(3) 0.23782(11) 0.0220(7) Uani 1 1 d .
C9 C 0.4078(3) 0.2247(4) 0.25751(12) 0.0241(7) Uani 1 1 d .
H9 H 0.3948 0.1464 0.2395 0.029 Uiso 1 1 calc R
C10 C 0.3788(3) 0.2337(4) 0.30367(12) 0.0247(7) Uani 1 1 d .
C11 C 0.4006(3) 0.3534(4) 0.32947(11) 0.0247(7) Uani 1 1 d .
C12 C 0.4494(3) 0.4617(4) 0.31129(12) 0.0254(7) Uani 1 1 d .
C13 C 0.4752(2) 0.4455(3) 0.26456(12) 0.0241(7) Uani 1 1 d .
H13 H 0.5067 0.5152 0.2511 0.029 Uiso 1 1 calc R
C14 C 0.4691(3) 0.5926(4) 0.33991(12) 0.0274(7) Uani 1 1 d .
C15 C 0.3644(3) 0.6544(4) 0.34548(13) 0.0308(8) Uani 1 1 d .
H15A H 0.3778 0.7362 0.3634 0.046 Uiso 1 1 calc R
H15B H 0.3284 0.5948 0.3634 0.046 Uiso 1 1 calc R
H15C H 0.3217 0.6710 0.3131 0.046 Uiso 1 1 calc R
C16 C 0.5425(3) 0.5719(4) 0.39151(13) 0.0364(9) Uani 1 1 d .
H16A H 0.5534 0.6549 0.4088 0.055 Uiso 1 1 calc R
H16B H 0.6087 0.5376 0.3872 0.055 Uiso 1 1 calc R
H16C H 0.5108 0.5104 0.4106 0.055 Uiso 1 1 calc R
C17 C 0.5239(3) 0.6943(4) 0.31296(15) 0.0329(8) Uani 1 1 d .
H17A H 0.5343 0.7746 0.3320 0.049 Uiso 1 1 calc R
H17B H 0.4811 0.7120 0.2807 0.049 Uiso 1 1 calc R
H17C H 0.5907 0.6602 0.3093 0.049 Uiso 1 1 calc R
C18 C 0.3193(3) 0.1191(4) 0.32226(12) 0.0281(7) Uani 1 1 d .
C19 C 0.3104(3) -0.0013(4) 0.28799(13) 0.0308(8) Uani 1 1 d .
H19A H 0.2732 -0.0705 0.3009 0.046 Uiso 1 1 calc R
H19B H 0.3794 -0.0316 0.2863 0.046 Uiso 1 1 calc R
H19C H 0.2730 0.0228 0.2553 0.046 Uiso 1 1 calc R
C20 C 0.2070(3) 0.1657(4) 0.32285(14) 0.0358(8) Uani 1 1 d .
H20A H 0.1688 0.0951 0.3343 0.054 Uiso 1 1 calc R
H20B H 0.1722 0.1909 0.2898 0.054 Uiso 1 1 calc R
H20C H 0.2099 0.2402 0.3448 0.054 Uiso 1 1 calc R
C21 C 0.3750(3) 0.0696(4) 0.37451(13) 0.0386(9) Uani 1 1 d .
H21A H 0.3356 -0.0020 0.3845 0.058 Uiso 1 1 calc R
H21B H 0.3795 0.1406 0.3981 0.058 Uiso 1 1 calc R
H21C H 0.4444 0.0395 0.3734 0.058 Uiso 1 1 calc R
C22 C 0.4028(3) 0.3911(4) 0.09996(12) 0.0299(8) Uani 1 1 d .
C23 C 0.4228(3) 0.5191(4) 0.08524(13) 0.0340(8) Uani 1 1 d .
H23 H 0.4765 0.5680 0.1047 0.041 Uiso 1 1 calc R
C24 C 0.3636(4) 0.5752(4) 0.04174(14) 0.0434(10) Uani 1 1 d .
C25 C 0.2840(4) 0.4987(5) 0.01336(14) 0.0523(12) Uani 1 1 d .
C26 C 0.2616(4) 0.3674(5) 0.02612(13) 0.0424(10) Uani 1 1 d .
C27 C 0.3226(3) 0.3180(4) 0.07037(13) 0.0353(9) Uani 1 1 d .
H27 H 0.3091 0.2331 0.0804 0.042 Uiso 1 1 calc R
C28 C 0.1741(4) 0.2840(5) -0.00541(15) 0.0508(12) Uani 1 1 d .
C29 C 0.1705(4) 0.1443(5) 0.01492(15) 0.0517(11) Uani 1 1 d .
H29A H 0.2363 0.1009 0.0155 0.078 Uiso 1 1 calc R
H29B H 0.1149 0.0957 -0.0060 0.078 Uiso 1 1 calc R
H29C H 0.1579 0.1484 0.0481 0.078 Uiso 1 1 calc R
C30 C 0.0654(5) 0.3451(7) -0.0058(2) 0.081(2) Uani 1 1 d .
H30A H 0.0633 0.4338 -0.0185 0.122 Uiso 1 1 calc R
H30B H 0.0532 0.3465 0.0275 0.122 Uiso 1 1 calc R
H30C H 0.0120 0.2931 -0.0266 0.122 Uiso 1 1 calc R
C31 C 0.1907(6) 0.2685(6) -0.05910(17) 0.0755(19) Uani 1 1 d .
H31A H 0.2584 0.2299 -0.0584 0.113 Uiso 1 1 calc R
H31B H 0.1871 0.3537 -0.0748 0.113 Uiso 1 1 calc R
H31C H 0.1371 0.2121 -0.0775 0.113 Uiso 1 1 calc R
C32 C 0.3899(4) 0.7167(5) 0.02631(16) 0.0494(11) Uani 1 1 d U
C33 C 0.2942(5) 0.8093(5) 0.0234(2) 0.0655(15) Uani 1 1 d U
H33A H 0.2351 0.7737 0.0003 0.098 Uiso 1 1 calc R
H33B H 0.3108 0.8953 0.0124 0.098 Uiso 1 1 calc R
H33C H 0.2775 0.8164 0.0557 0.098 Uiso 1 1 calc R
C34 C 0.4251(6) 0.7128(6) -0.0237(2) 0.0750(17) Uani 1 1 d U
H34A H 0.3710 0.6729 -0.0484 0.113 Uiso 1 1 calc R
H34B H 0.4884 0.6618 -0.0201 0.113 Uiso 1 1 calc R
H34C H 0.4378 0.8012 -0.0337 0.113 Uiso 1 1 calc R
C35 C 0.4799(5) 0.7798(5) 0.0633(2) 0.0601(13) Uani 1 1 d U
H35A H 0.5415 0.7255 0.0666 0.090 Uiso 1 1 calc R
H35B H 0.4608 0.7879 0.0951 0.090 Uiso 1 1 calc R
H35C H 0.4943 0.8659 0.0516 0.090 Uiso 1 1 calc R
N1 N 0.6204(2) 0.4842(3) 0.17923(11) 0.0293(6) Uani 1 1 d .
O1 O 0.3729(2) 0.3685(3) 0.37505(9) 0.0346(6) Uani 1 1 d .
O2 O 0.2205(4) 0.5484(4) -0.02942(12) 0.0825(13) Uani 1 1 d .
S1 S 0.67169(7) 0.23737(9) 0.16484(3) 0.02995(19) Uani 1 1 d .
S2 S 0.81657(6) 0.48058(9) 0.17456(3) 0.02829(19) Uani 1 1 d .
Sn1 Sn 0.488698(17) 0.30308(2) 0.165935(8) 0.02445(9) Uani 1 1 d .
Cl1 Cl 0.42843(7) 0.07742(9) 0.14989(3) 0.03107(19) Uani 1 1 d .

loop_
_atom_site_aniso_label
_atom_site_aniso_U_11
_atom_site_aniso_U_22
_atom_site_aniso_U_33
_atom_site_aniso_U_23
_atom_site_aniso_U_13
_atom_site_aniso_U_12
C1 0.0303(18) 0.0289(18) 0.0239(15) 0.0041(14) 0.0090(14) 0.0031(15)
C2 0.0291(18) 0.0274(18) 0.0222(15) 0.0023(14) 0.0074(13) -0.0012(14)
C3 0.0251(17) 0.0301(18) 0.0213(14) 0.0014(14) 0.0044(12) 0.0003(14)
C4 0.0259(18) 0.036(2) 0.0285(17) 0.0008(16) 0.0024(14) -0.0040(16)
C5 0.0343(19) 0.033(2) 0.0252(16) -0.0029(15) -0.0010(14) -0.0059(16)
C6 0.0344(19) 0.0302(19) 0.0284(17) 0.0005(16) 0.0061(15) 0.0070(16)
C7 0.0291(19) 0.039(2) 0.0321(18) 0.0010(16) 0.0116(15) 0.0018(16)
C8 0.0174(15) 0.0297(17) 0.0195(14) 0.0009(13) 0.0052(12) 0.0044(13)
C9 0.0209(16) 0.0277(17) 0.0218(15) 0.0006(14) 0.0001(12) 0.0016(14)
C10 0.0185(16) 0.0304(18) 0.0241(15) 0.0037(15) 0.0019(12) 0.0016(14)
C11 0.0242(16) 0.0286(18) 0.0202(15) 0.0016(14) 0.0020(12) 0.0004(14)
C12 0.0220(16) 0.0278(18) 0.0250(15) 0.0022(14) 0.0017(13) 0.0002(14)
C13 0.0217(16) 0.0246(17) 0.0258(15) 0.0031(14) 0.0045(13) -0.0008(13)
C14 0.0239(17) 0.0301(18) 0.0271(16) -0.0029(15) 0.0031(14) -0.0039(15)
C15 0.0315(19) 0.0326(19) 0.0288(17) -0.0074(15) 0.0077(14) 0.0003(16)
C16 0.036(2) 0.038(2) 0.0310(18) -0.0055(17) -0.0042(15) -0.0024(17)
C17 0.033(2) 0.030(2) 0.038(2) -0.0032(16) 0.0099(16) -0.0037(15)
C18 0.0309(18) 0.0297(18) 0.0226(15) 0.0031(14) 0.0032(14) -0.0029(15)
C19 0.0321(18) 0.0265(18) 0.0329(17) 0.0046(15) 0.0047(15) -0.0050(15)
C20 0.032(2) 0.044(2) 0.0322(18) 0.0030(17) 0.0093(15) -0.0055(18)
C21 0.049(2) 0.036(2) 0.0281(17) 0.0119(17) 0.0008(16) -0.0033(18)
C22 0.038(2) 0.0353(19) 0.0187(14) -0.0009(14) 0.0106(14) 0.0077(16)
C23 0.049(2) 0.0326(19) 0.0235(16) -0.0007(15) 0.0137(16) 0.0082(17)
C24 0.078(3) 0.031(2) 0.0234(17) 0.0006(16) 0.0169(19) 0.014(2)
C25 0.086(3) 0.044(2) 0.0223(17) 0.0024(18) 0.000(2) 0.019(3)
C26 0.060(3) 0.044(2) 0.0203(17) -0.0023(17) 0.0014(17) 0.010(2)
C27 0.047(2) 0.035(2) 0.0240(17) -0.0002(16) 0.0096(16) 0.0098(18)
C28 0.066(3) 0.056(3) 0.0239(19) -0.0036(19) -0.0052(19) 0.007(2)
C29 0.057(3) 0.060(3) 0.032(2) -0.001(2) -0.0025(19) 0.001(2)
C30 0.078(4) 0.092(5) 0.056(3) -0.015(3) -0.026(3) 0.034(4)
C31 0.135(6) 0.061(3) 0.026(2) -0.008(2) 0.006(3) -0.018(4)
C32 0.078(3) 0.040(2) 0.0349(19) 0.0052(18) 0.022(2) 0.011(2)
C33 0.093(3) 0.046(3) 0.056(3) 0.009(2) 0.014(3) 0.016(2)
C34 0.120(4) 0.060(3) 0.055(3) 0.011(2) 0.041(3) 0.010(3)
C35 0.082(3) 0.044(2) 0.056(2) 0.010(2) 0.020(2) -0.004(2)
N1 0.0257(15) 0.0313(16) 0.0342(15) -0.0001(13) 0.0137(12) 0.0006(13)
O1 0.0450(15) 0.0388(15) 0.0222(11) -0.0009(11) 0.0125(11) -0.0012(12)
O2 0.140(4) 0.054(2) 0.0339(16) 0.0108(16) -0.026(2) 0.014(2)
S1 0.0269(4) 0.0283(4) 0.0369(4) -0.0005(4) 0.0119(3) 0.0032(4)
S2 0.0240(4) 0.0304(4) 0.0309(4) 0.0016(4) 0.0069(3) 0.0016(3)
Sn1 0.02490(14) 0.02557(14) 0.02398(13) 0.00056(8) 0.00763(9) 0.00231(9)
Cl1 0.0324(4) 0.0280(4) 0.0322(4) -0.0033(3) 0.0054(3) 0.0009(3)

loop_
_atom_type_symbol
_atom_type_description
_atom_type_scat_dispersion_real
_atom_type_scat_dispersion_imag
_atom_type_scat_source
C C 0.0181 0.0091 'International Tables Vol C Tables 4.2.6.8 and 6.1.1.4'
H H 0.0000 0.0000 'International Tables Vol C Tables 4.2.6.8 and 6.1.1.4'
N N 0.0311 0.0180 'International Tables Vol C Tables 4.2.6.8 and 6.1.1.4'
O O 0.0492 0.0322 'International Tables Vol C Tables 4.2.6.8 and 6.1.1.4'
S S 0.3331 0.5567 'International Tables Vol C Tables 4.2.6.8 and 6.1.1.4'
Cl Cl 0.3639 0.7018 'International Tables Vol C Tables 4.2.6.8 and 6.1.1.4'
Sn Sn 0.0259 5.4591 'International Tables Vol C Tables 4.2.6.8 and 6.1.1.4'

loop_
_geom_angle_atom_site_label_1
_geom_angle_atom_site_label_2
_geom_angle_atom_site_label_3
_geom_angle
N1 C1 S1 119.1(3)
N1 C1 S2 115.2(3)
S1 C1 S2 125.7(2)
N1 C2 C7 127.2(3)
N1 C2 C3 113.5(3)
C7 C2 C3 119.3(3)
C4 C3 C2 121.5(3)
C4 C3 S2 128.5(3)
C2 C3 S2 110.0(3)
C5 C4 C3 118.2(3)
C5 C4 H4 120.9
C3 C4 H4 120.9
C4 C5 C6 121.1(4)
C4 C5 H5 119.4
C6 C5 H5 119.4
C7 C6 C5 120.8(4)
C7 C6 H6 119.6
C5 C6 H6 119.6
C6 C7 C2 119.1(3)
C6 C7 H7 120.5
C2 C7 H7 120.5
C9 C8 C13 119.3(3)
C9 C8 Sn1 117.8(2)
C13 C8 Sn1 122.9(2)
C8 C9 C10 122.1(3)
C8 C9 H9 118.9
C10 C9 H9 118.9
C9 C10 C11 116.7(3)
C9 C10 C18 120.1(3)
C11 C10 C18 123.0(3)
O1 C11 C10 119.3(3)
O1 C11 C12 117.2(3)
C10 C11 C12 123.4(3)
C13 C12 C11 116.5(3)
C13 C12 C14 121.6(3)
C11 C12 C14 121.9(3)
C8 C13 C12 121.9(3)
C8 C13 H13 119.0
C12 C13 H13 119.0
C17 C14 C12 112.2(3)
C17 C14 C15 106.7(3)
C12 C14 C15 110.2(3)
C17 C14 C16 105.8(3)
C12 C14 C16 111.0(3)
C15 C14 C16 110.7(3)
C14 C15 H15A 109.5
C14 C15 H15B 109.5
H15A C15 H15B 109.5
C14 C15 H15C 109.5
H15A C15 H15C 109.5
H15B C15 H15C 109.5
C14 C16 H16A 109.5
C14 C16 H16B 109.5
H16A C16 H16B 109.5
C14 C16 H16C 109.5
H16A C16 H16C 109.5
H16B C16 H16C 109.5
C14 C17 H17A 109.5
C14 C17 H17B 109.5
H17A C17 H17B 109.5
C14 C17 H17C 109.5
H17A C17 H17C 109.5
H17B C17 H17C 109.5
C19 C18 C20 107.5(3)
C19 C18 C10 111.9(3)
C20 C18 C10 108.5(3)
C19 C18 C21 105.9(3)
C20 C18 C21 110.6(3)
C10 C18 C21 112.3(3)
C18 C19 H19A 109.5
C18 C19 H19B 109.5
H19A C19 H19B 109.5
C18 C19 H19C 109.5
H19A C19 H19C 109.5
H19B C19 H19C 109.5
C18 C20 H20A 109.5
C18 C20 H20B 109.5
H20A C20 H20B 109.5
C18 C20 H20C 109.5
H20A C20 H20C 109.5
H20B C20 H20C 109.5
C18 C21 H21A 109.5
C18 C21 H21B 109.5
H21A C21 H21B 109.5
C18 C21 H21C 109.5
H21A C21 H21C 109.5
H21B C21 H21C 109.5
C27 C22 C23 119.0(3)
C27 C22 Sn1 118.3(3)
C23 C22 Sn1 122.7(3)
C22 C23 C24 121.3(4)
C22 C23 H23 119.3
C24 C23 H23 119.3
C25 C24 C23 117.7(4)
C25 C24 C32 122.7(4)
C23 C24 C32 119.6(4)
O2 C25 C24 121.1(4)
O2 C25 C26 115.7(4)
C24 C25 C26 123.2(4)
C27 C26 C25 116.2(4)
C27 C26 C28 121.0(4)
C25 C26 C28 122.8(4)
C22 C27 C26 122.5(4)
C22 C27 H27 118.7
C26 C27 H27 118.7
C29 C28 C26 112.3(4)
C29 C28 C30 106.0(5)
C26 C28 C30 110.9(4)
C29 C28 C31 106.1(4)
C26 C28 C31 111.1(4)
C30 C28 C31 110.2(4)
C28 C29 H29A 109.5
C28 C29 H29B 109.5
H29A C29 H29B 109.5
C28 C29 H29C 109.5
H29A C29 H29C 109.5
H29B C29 H29C 109.5
C28 C30 H30A 109.5
C28 C30 H30B 109.5
H30A C30 H30B 109.5
C28 C30 H30C 109.5
H30A C30 H30C 109.5
H30B C30 H30C 109.5
C28 C31 H31A 109.5
C28 C31 H31B 109.5
H31A C31 H31B 109.5
C28 C31 H31C 109.5
H31A C31 H31C 109.5
H31B C31 H31C 109.5
C35 C32 C34 106.0(5)
C35 C32 C33 106.2(4)
C34 C32 C33 110.9(4)
C35 C32 C24 112.8(4)
C34 C32 C24 110.2(4)
C33 C32 C24 110.6(4)
C32 C33 H33A 109.5
C32 C33 H33B 109.5
H33A C33 H33B 109.5
C32 C33 H33C 109.5
H33A C33 H33C 109.5
H33B C33 H33C 109.5
C32 C34 H34A 109.5
C32 C34 H34B 109.5
H34A C34 H34B 109.5
C32 C34 H34C 109.5
H34A C34 H34C 109.5
H34B C34 H34C 109.5
C32 C35 H35A 109.5
C32 C35 H35B 109.5
H35A C35 H35B 109.5
C32 C35 H35C 109.5
H35A C35 H35C 109.5
H35B C35 H35C 109.5
C1 N1 C2 111.7(3)
C1 N1 Sn1 92.7(2)
C2 N1 Sn1 155.2(2)
C1 S1 Sn1 83.87(12)
C1 S2 C3 89.60(17)
C22 Sn1 C8 124.78(12)
C22 Sn1 Cl1 98.45(11)
C8 Sn1 Cl1 99.31(10)
C22 Sn1 S1 116.06(9)
C8 Sn1 S1 115.35(9)
Cl1 Sn1 S1 91.19(3)
C22 Sn1 N1 92.35(13)
C8 Sn1 N1 92.47(11)
Cl1 Sn1 N1 155.34(7)
S1 Sn1 N1 64.16(7)

loop_
_geom_bond_atom_site_label_1
_geom_bond_atom_site_label_2
_geom_bond_distance
C1 N1 1.319(5)
C1 S1 1.728(4)
C1 S2 1.731(4)
C2 N1 1.395(5)
C2 C7 1.395(5)
C2 C3 1.408(5)
C3 C4 1.388(5)
C3 S2 1.741(4)
C4 C5 1.379(6)
C4 H4 0.9300
C5 C6 1.396(5)
C5 H5 0.9300
C6 C7 1.382(6)
C6 H6 0.9300
C7 H7 0.9300
C8 C9 1.385(5)
C8 C13 1.388(5)
C8 Sn1 2.126(3)
C9 C10 1.400(5)
C9 H9 0.9300
C10 C11 1.402(5)
C10 C18 1.539(5)
C11 O1 1.382(4)
C11 C12 1.409(5)
C12 C13 1.403(5)
C12 C14 1.534(5)
C13 H13 0.9300
C14 C17 1.529(5)
C14 C15 1.536(5)
C14 C16 1.550(5)
C15 H15A 0.9600
C15 H15B 0.9600
C15 H15C 0.9600
C16 H16A 0.9600
C16 H16B 0.9600
C16 H16C 0.9600
C17 H17A 0.9600
C17 H17B 0.9600
C17 H17C 0.9600
C18 C19 1.529(5)
C18 C20 1.539(5)
C18 C21 1.550(4)
C19 H19A 0.9600
C19 H19B 0.9600
C19 H19C 0.9600
C20 H20A 0.9600
C20 H20B 0.9600
C20 H20C 0.9600
C21 H21A 0.9600
C21 H21B 0.9600
C21 H21C 0.9600
C22 C27 1.393(6)
C22 C23 1.397(5)
C22 Sn1 2.117(3)
C23 C24 1.400(5)
C23 H23 0.9300
C24 C25 1.395(7)
C24 C32 1.551(6)
C25 O2 1.382(5)
C25 C26 1.419(7)
C26 C27 1.398(5)
C26 C28 1.532(6)
C27 H27 0.9300
C28 C29 1.524(7)
C28 C30 1.543(7)
C28 C31 1.543(6)
C29 H29A 0.9600
C29 H29B 0.9600
C29 H29C 0.9600
C30 H30A 0.9600
C30 H30B 0.9600
C30 H30C 0.9600
C31 H31A 0.9600
C31 H31B 0.9600
C31 H31C 0.9600
C32 C35 1.523(7)
C32 C34 1.537(6)
C32 C33 1.547(7)
C33 H33A 0.9600
C33 H33B 0.9600
C33 H33C 0.9600
C34 H34A 0.9600
C34 H34B 0.9600
C34 H34C 0.9600
C35 H35A 0.9600
C35 H35B 0.9600
C35 H35C 0.9600
N1 Sn1 2.483(3)
S1 Sn1 2.4796(9)
Sn1 Cl1 2.4237(9)
